data_7715551
loop_
_publ_author_name
'Petrus, Rafa&#x142;'
'Kowali&#x144;ski, Adrian'
'Lis, Tadeusz'

_publ_section_title
;
 Recycling primary lithium batteries using a coordination chemistry
 approach: recovery of lithium and manganese residues in the form of
 industrially important materials.
;
_journal_issue 17
_journal_name_full 'Dalton transactions (Cambridge, England : 2003)'
_journal_page_first 7450
_journal_page_last 7469
_journal_paper_doi 10.1039/d4dt00648h
_journal_volume 53
_journal_year 2024
_chemical_formula_moiety 'C10 H15 Li O5'
_chemical_formula_sum 'C10 H15 Li O5'
_chemical_formula_weight 222.16
_chemical_properties_physical Moisture-sensitive,Hygroscopic,Heat-sensitive
_space_group_crystal_system orthorhombic
_space_group_IT_number 33
_space_group_name_Hall 'P 2c -2n'
_space_group_name_H-M_alt 'P n a 21'
_atom_sites_solution_hydrogens mixed
_atom_sites_solution_primary direct
_audit_creation_method SHELXL-2014/7
_audit_update_record
;
2023-08-11 deposited with the CCDC.	2024-03-26 downloaded from the CCDC.
;
_cell_angle_alpha 90
_cell_angle_beta 90
_cell_angle_gamma 90
_cell_formula_units_Z 4
_cell_length_a 16.660(6)
_cell_length_b 10.120(2)
_cell_length_c 7.0040(17)
_cell_measurement_reflns_used 10293
_cell_measurement_temperature 100(2)
_cell_measurement_theta_max 25
_cell_measurement_theta_min 2.3
_cell_volume 1180.9(6)
_computing_cell_refinement 'CrysAlisPro 1.171.42.72a (Rigaku OD, 2022)'
_computing_data_collection 'CrysAlisPro 1.171.42.72a (Rigaku OD, 2022)'
_computing_data_reduction 'CrysAlisPro 1.171.42.72a (Rigaku OD, 2022)'
_computing_molecular_graphics 'DIAMOND  (Brandenburg, 2007)'
_computing_publication_material 'SHELXL-2014/7 (Sheldrick, 2014)'
_computing_structure_refinement 'SHELXL-2014/7 (Sheldrick, 2014)'
_computing_structure_solution 'SHELXS-2014/7 (Sheldrick, 2014)'
_diffrn_ambient_temperature 100(2)
_diffrn_detector 'Hybrid Pixel Array Detector'
_diffrn_detector_type 'HyPix-Arc 150'
_diffrn_measured_fraction_theta_full 0.985
_diffrn_measured_fraction_theta_max 0.836
_diffrn_measurement_device 'four-circle diffractometer'
_diffrn_measurement_device_type 'XtaLAB Synergy R, DW system, HyPix-Arc 150'
_diffrn_radiation_monochromator mirror
_diffrn_radiation_probe x-ray
_diffrn_radiation_type 'Mo K\a'
_diffrn_radiation_wavelength 0.71073
_diffrn_reflns_av_R_equivalents 0.0165
_diffrn_reflns_av_unetI/netI 0.0164
_diffrn_reflns_Laue_measured_fraction_full 0.985
_diffrn_reflns_Laue_measured_fraction_max 0.836
_diffrn_reflns_limit_h_max 19
_diffrn_reflns_limit_h_min -21
_diffrn_reflns_limit_k_max 13
_diffrn_reflns_limit_k_min -12
_diffrn_reflns_limit_l_max 8
_diffrn_reflns_limit_l_min -8
_diffrn_reflns_number 12820
_diffrn_reflns_point_group_measured_fraction_full 0.973
_diffrn_reflns_point_group_measured_fraction_max 0.813
_diffrn_reflns_theta_full 25.500
_diffrn_reflns_theta_max 29.006
_diffrn_reflns_theta_min 2.355
_diffrn_source 'Rotating-anode X-ray tube'
_diffrn_source_type 'Rigaku (Mo) X-ray Source'
_exptl_absorpt_coefficient_mu 0.098
_exptl_absorpt_correction_T_max 1.000
_exptl_absorpt_correction_T_min 0.878
_exptl_absorpt_correction_type gaussian
_exptl_absorpt_process_details
;
CrysAlisPro 1.171.42.72a (Rigaku Oxford Diffraction, 2022)
Numerical absorption correction based on gaussian integration over
a multifaceted crystal model
Empirical absorption correction using spherical harmonics,
implemented in SCALE3 ABSPACK scaling algorithm.
;
_exptl_crystal_colour colorless
_exptl_crystal_density_diffrn 1.250
_exptl_crystal_description block
_exptl_crystal_F_000 472
_exptl_crystal_size_max 0.200
_exptl_crystal_size_mid 0.150
_exptl_crystal_size_min 0.090
_refine_diff_density_max 0.200
_refine_diff_density_min -0.153
_refine_diff_density_rms 0.031
_refine_ls_abs_structure_details
;
 Flack x determined using 1096 quotients [(I+)-(I-)]/[(I+)+(I-)]
 (Parsons, Flack and Wagner, Acta Cryst. B69 (2013) 249-259).
;
_refine_ls_abs_structure_Flack 0.28(18)
_refine_ls_extinction_method none
_refine_ls_goodness_of_fit_ref 1.061
_refine_ls_hydrogen_treatment constr
_refine_ls_matrix_type full
_refine_ls_number_parameters 148
_refine_ls_number_reflns 2557
_refine_ls_number_restraints 1
_refine_ls_restrained_S_all 1.061
_refine_ls_R_factor_all 0.0256
_refine_ls_R_factor_gt 0.0245
_refine_ls_shift/su_max 0.000
_refine_ls_shift/su_mean 0.000
_refine_ls_structure_factor_coef Fsqd
_refine_ls_weighting_details 'w=1/[\s^2^(Fo^2^)+(0.0408P)^2^+0.1520P] where P=(Fo^2^+2Fc^2^)/3'
_refine_ls_weighting_scheme calc
_refine_ls_wR_factor_gt 0.0667
_refine_ls_wR_factor_ref 0.0673
_reflns_Friedel_coverage 0.803
_reflns_Friedel_fraction_full 0.960
_reflns_Friedel_fraction_max 0.785
_reflns_number_gt 2473
_reflns_number_total 2557
_reflns_threshold_expression 'I > 2\s(I)'
_cod_data_source_file d4dt00648h2.cif
_cod_data_source_block 1_o
_cod_depositor_comments 'Adding full bibliography for 7715548--7715558.cif.'
_cod_database_code 7715551
_shelx_shelxl_version_number 2014/7
_shelx_space_group_comment
;
The symmetry employed for this shelxl refinement is uniquely defined
by the following loop, which should always be used as a source of
symmetry information in preference to the above space-group names.
They are only intended as comments.
;
_shelx_estimated_absorpt_t_min 0.981
_shelx_estimated_absorpt_t_max 0.991
_oxdiff_exptl_absorpt_empirical_full_min 0.876
_oxdiff_exptl_absorpt_empirical_full_max 1.149
_oxdiff_exptl_absorpt_empirical_details
;
Empirical correction (ABSPACK) includes:
- Absorption correction using spherical harmonics
- Frame scaling
;

loop_
_space_group_symop_operation_xyz
'x, y, z'
'-x, -y, z+1/2'
'x+1/2, -y+1/2, z'
'-x+1/2, y+1/2, z+1/2'

loop_
_atom_site_label
_atom_site_type_symbol
_atom_site_fract_x
_atom_site_fract_y
_atom_site_fract_z
_atom_site_U_iso_or_equiv
_atom_site_adp_type
_atom_site_occupancy
_atom_site_site_symmetry_order
_atom_site_calc_flag
_atom_site_refinement_flags_posn
_atom_site_refinement_flags_adp
_atom_site_refinement_flags_occupancy
_atom_site_disorder_assembly
_atom_site_disorder_group
Li Li 0.44150(15) 0.3999(2) 0.5607(4) 0.0185(5) Uani 1 1 d . . . . .
O1 O 0.55387(6) 0.38214(9) 0.57712(15) 0.0157(2) Uani 1 1 d . . . . .
C1 C 0.59418(8) 0.27851(13) 0.6381(2) 0.0140(3) Uani 1 1 d . . . . .
C2 C 0.67944(9) 0.28195(14) 0.6371(2) 0.0172(3) Uani 1 1 d . . . . .
H2 H 0.7058 0.3579 0.5878 0.021 Uiso 1 1 calc R U . . .
C3 C 0.72509(10) 0.17908(15) 0.7050(2) 0.0191(3) Uani 1 1 d . . . . .
H3 H 0.7820 0.1851 0.7019 0.023 Uiso 1 1 calc R U . . .
C4 C 0.68845(9) 0.06550(15) 0.7789(2) 0.0202(3) Uani 1 1 d . . . . .
H4 H 0.7200 -0.0052 0.8270 0.024 Uiso 1 1 calc R U . . .
C5 C 0.60606(9) 0.05797(14) 0.7805(2) 0.0180(3) Uani 1 1 d . . . . .
H5 H 0.5811 -0.0190 0.8305 0.022 Uiso 1 1 calc R U . . .
C6 C 0.55769(9) 0.16124(13) 0.7103(2) 0.0145(3) Uani 1 1 d . . . . .
C7 C 0.46995(9) 0.14643(13) 0.7137(2) 0.0147(3) Uani 1 1 d . . . . .
O2 O 0.42079(6) 0.22525(10) 0.65126(16) 0.0186(2) Uani 1 1 d . . . . .
O3 O 0.44573(6) 0.03346(10) 0.79516(17) 0.0194(2) Uani 1 1 d . . . . .
C8 C 0.35976(9) 0.01336(14) 0.8027(2) 0.0196(3) Uani 1 1 d . . . . .
H8A H 0.3384 0.0084 0.6725 0.029 Uiso 1 1 calc R U . . .
H8B H 0.3346 0.0873 0.8703 0.029 Uiso 1 1 calc R U . . .
H8C H 0.3481 -0.0692 0.8702 0.029 Uiso 1 1 calc R U . . .
O4 O 0.39687(7) 0.53713(10) 0.72398(17) 0.0201(2) Uani 1 1 d . . . . .
H4A H 0.4150 0.5538 0.8333 0.030 Uiso 1 1 d R U . . .
C9 C 0.36672(13) 0.65505(16) 0.6406(3) 0.0339(4) Uani 1 1 d . . . . .
H9A H 0.3424 0.6346 0.5166 0.051 Uiso 1 1 calc R U . . .
H9B H 0.4108 0.7180 0.6227 0.051 Uiso 1 1 calc R U . . .
H9C H 0.3261 0.6939 0.7248 0.051 Uiso 1 1 calc R U . . .
O5 O 0.39942(7) 0.41925(10) 0.30508(17) 0.0215(2) Uani 1 1 d . . . . .
H5A H 0.4159 0.4796 0.2327 0.032 Uiso 1 1 d R U . . .
C10 C 0.36513(17) 0.31821(19) 0.1955(3) 0.0489(6) Uani 1 1 d . . . . .
H10A H 0.3254 0.3560 0.1080 0.073 Uiso 1 1 calc R U . . .
H10B H 0.3389 0.2543 0.2800 0.073 Uiso 1 1 calc R U . . .
H10C H 0.4072 0.2737 0.1218 0.073 Uiso 1 1 calc R U . . .

loop_
_atom_site_aniso_label
_atom_site_aniso_U_11
_atom_site_aniso_U_22
_atom_site_aniso_U_33
_atom_site_aniso_U_23
_atom_site_aniso_U_13
_atom_site_aniso_U_12
Li 0.0178(13) 0.0163(10) 0.0212(11) 0.0017(10) -0.0003(10) 0.0009(9)
O1 0.0161(5) 0.0131(4) 0.0178(4) 0.0009(4) 0.0009(4) -0.0002(4)
C1 0.0146(7) 0.0156(6) 0.0117(6) -0.0025(5) 0.0003(5) 0.0002(5)
C2 0.0173(7) 0.0185(6) 0.0159(6) -0.0028(5) 0.0007(6) -0.0035(5)
C3 0.0118(7) 0.0278(7) 0.0176(7) -0.0049(6) -0.0003(6) 0.0008(6)
C4 0.0188(8) 0.0227(7) 0.0191(7) 0.0015(6) -0.0029(6) 0.0050(6)
C5 0.0206(8) 0.0165(6) 0.0171(7) 0.0018(5) 0.0006(6) 0.0016(5)
C6 0.0147(7) 0.0162(6) 0.0125(6) -0.0015(5) -0.0002(5) 0.0005(5)
C7 0.0179(8) 0.0134(6) 0.0127(5) 0.0001(5) 0.0017(6) -0.0005(5)
O2 0.0140(5) 0.0172(5) 0.0247(5) 0.0049(4) 0.0003(4) 0.0014(4)
O3 0.0145(5) 0.0173(5) 0.0264(5) 0.0066(5) 0.0001(5) -0.0018(4)
C8 0.0153(8) 0.0208(7) 0.0228(7) 0.0056(6) 0.0014(6) -0.0045(5)
O4 0.0247(6) 0.0185(5) 0.0173(5) -0.0013(4) -0.0051(4) 0.0052(4)
C9 0.0543(12) 0.0265(8) 0.0209(7) 0.0050(7) 0.0040(8) 0.0165(8)
O5 0.0294(6) 0.0160(4) 0.0190(5) 0.0019(4) -0.0043(5) -0.0061(4)
C10 0.0818(18) 0.0296(9) 0.0351(10) 0.0038(8) -0.0214(11) -0.0261(9)

loop_
_atom_type_symbol
_atom_type_description
_atom_type_scat_dispersion_real
_atom_type_scat_dispersion_imag
_atom_type_scat_source
C C 0.0033 0.0016 'International Tables Vol C Tables 4.2.6.8 and 6.1.1.4'
H H 0.0000 0.0000 'International Tables Vol C Tables 4.2.6.8 and 6.1.1.4'
O O 0.0106 0.0060 'International Tables Vol C Tables 4.2.6.8 and 6.1.1.4'
Li Li -0.0003 0.0001 'International Tables Vol C Tables 4.2.6.8 and 6.1.1.4'

loop_
_geom_angle_atom_site_label_1
_geom_angle_atom_site_label_2
_geom_angle_atom_site_label_3
_geom_angle
_geom_angle_site_symmetry_1
_geom_angle_site_symmetry_3
_geom_angle_publ_flag
O1 Li O2 94.06(12) . . ?
O1 Li O5 115.26(14) . . ?
O2 Li O5 109.64(13) . . ?
O1 Li O4 114.31(14) . . ?
O2 Li O4 113.34(14) . . ?
O5 Li O4 109.48(13) . . ?
C1 O1 Li 127.06(11) . . ?
O1 C1 C2 119.26(12) . . ?
O1 C1 C6 124.09(12) . . ?
C2 C1 C6 116.63(12) . . ?
C3 C2 C1 122.21(13) . . ?
C3 C2 H2 118.9 . . ?
C1 C2 H2 118.9 . . ?
C2 C3 C4 120.55(14) . . ?
C2 C3 H3 119.7 . . ?
C4 C3 H3 119.7 . . ?
C5 C4 C3 118.94(14) . . ?
C5 C4 H4 120.5 . . ?
C3 C4 H4 120.5 . . ?
C4 C5 C6 121.81(14) . . ?
C4 C5 H5 119.1 . . ?
C6 C5 H5 119.1 . . ?
C5 C6 C1 119.83(13) . . ?
C5 C6 C7 119.19(12) . . ?
C1 C6 C7 120.98(12) . . ?
O2 C7 O3 120.44(13) . . ?
O2 C7 C6 126.38(13) . . ?
O3 C7 C6 113.18(12) . . ?
C7 O2 Li 126.95(13) . . ?
C7 O3 C8 115.68(11) . . ?
O3 C8 H8A 109.5 . . ?
O3 C8 H8B 109.5 . . ?
H8A C8 H8B 109.5 . . ?
O3 C8 H8C 109.5 . . ?
H8A C8 H8C 109.5 . . ?
H8B C8 H8C 109.5 . . ?
C9 O4 Li 119.51(13) . . ?
C9 O4 H4A 109.5 . . ?
Li O4 H4A 122.8 . . ?
O4 C9 H9A 109.5 . . ?
O4 C9 H9B 109.5 . . ?
H9A C9 H9B 109.5 . . ?
O4 C9 H9C 109.5 . . ?
H9A C9 H9C 109.5 . . ?
H9B C9 H9C 109.5 . . ?
C10 O5 Li 125.57(13) . . ?
C10 O5 H5A 109.5 . . ?
Li O5 H5A 120.9 . . ?
O5 C10 H10A 109.5 . . ?
O5 C10 H10B 109.5 . . ?
H10A C10 H10B 109.5 . . ?
O5 C10 H10C 109.5 . . ?
H10A C10 H10C 109.5 . . ?
H10B C10 H10C 109.5 . . ?

loop_
_geom_bond_atom_site_label_1
_geom_bond_atom_site_label_2
_geom_bond_distance
_geom_bond_site_symmetry_2
_geom_bond_publ_flag
Li O1 1.884(3) . ?
Li O2 1.909(3) . ?
Li O5 1.932(3) . ?
Li O4 1.947(3) . ?
O1 C1 1.3164(17) . ?
C1 C2 1.421(2) . ?
C1 C6 1.4261(19) . ?
C2 C3 1.374(2) . ?
C2 H2 0.9500 . ?
C3 C4 1.400(2) . ?
C3 H3 0.9500 . ?
C4 C5 1.375(2) . ?
C4 H4 0.9500 . ?
C5 C6 1.4085(19) . ?
C5 H5 0.9500 . ?
C6 C7 1.470(2) . ?
C7 O2 1.2241(18) . ?
C7 O3 1.3398(16) . ?
O3 C8 1.4475(18) . ?
C8 H8A 0.9800 . ?
C8 H8B 0.9800 . ?
C8 H8C 0.9800 . ?
O4 C9 1.4205(19) . ?
O4 H4A 0.8400 . ?
C9 H9A 0.9800 . ?
C9 H9B 0.9800 . ?
C9 H9C 0.9800 . ?
O5 C10 1.400(2) . ?
O5 H5A 0.8400 . ?
C10 H10A 0.9800 . ?
C10 H10B 0.9800 . ?
C10 H10C 0.9800 . ?

loop_
_geom_hbond_atom_site_label_D
_geom_hbond_atom_site_label_H
_geom_hbond_atom_site_label_A
_geom_hbond_distance_DH
_geom_hbond_distance_HA
_geom_hbond_distance_DA
_geom_hbond_angle_DHA
_geom_hbond_site_symmetry_A
O4 H4A O1 0.84 1.90 2.7310(17) 170.5 2_665
O5 H5A O1 0.84 1.84 2.6823(15) 176.3 2_664
